data_7200378
loop_
_publ_author_name
'Park, Sunhong'
'Lee, So Young'
'Jo, Minhye'
'Lee, Jai Young'
'Lee, Shim Sung'

_publ_section_title
;
 Molecular botanical garden: assembly of supramolecular silver(I) and
 mercury(II) complexes of NS2-donor macrocycles with flower-, leaf- and
 tree-shaped structures
;
_journal_issue 1
_journal_name_full CrystEngComm
_journal_page_first 43
_journal_paper_doi 10.1039/b814051k
_journal_volume 11
_journal_year 2009
_chemical_formula_sum 'C72 H102 Ag6 F36 N6 P6 S12'
_chemical_formula_weight 2953.36
_chemical_name_systematic
;
?
;
_space_group_IT_number 230
_symmetry_cell_setting cubic
_symmetry_space_group_name_Hall '-I 4bd 2c 3'
_symmetry_space_group_name_H-M 'I a -3 d'
_atom_sites_solution_hydrogens geom
_atom_sites_solution_primary direct
_atom_sites_solution_secondary difmap
_audit_creation_method SHELXTL
_cell_angle_alpha 90.00
_cell_angle_beta 90.00
_cell_angle_gamma 90.00
_cell_formula_units_Z 16
_cell_length_a 36.322(3)
_cell_length_b 36.322(3)
_cell_length_c 36.322(3)
_cell_measurement_reflns_used 9498
_cell_measurement_temperature 173(2)
_cell_measurement_theta_max 28.02
_cell_measurement_theta_min 2.51
_cell_volume 47919(7)
_computing_cell_refinement 'Bruker SMART'
_computing_data_collection 'Bruker SMART'
_computing_data_reduction 'Bruker SAINT'
_computing_molecular_graphics 'Bruker SHELXTL'
_computing_publication_material 'Bruker SHELXTL'
_computing_structure_refinement 'Bruker SHELXTL'
_computing_structure_solution 'Bruker SHELXTL'
_diffrn_ambient_temperature 173(2)
_diffrn_measured_fraction_theta_full 0.991
_diffrn_measured_fraction_theta_max 0.991
_diffrn_measurement_device_type 'CCD area detector'
_diffrn_measurement_method 'phi and omega scans'
_diffrn_radiation_monochromator graphite
_diffrn_radiation_source 'fine-focus sealed tube'
_diffrn_radiation_type MoK\a
_diffrn_radiation_wavelength 0.71073
_diffrn_reflns_av_R_equivalents 0.1461
_diffrn_reflns_av_sigmaI/netI 0.0339
_diffrn_reflns_limit_h_max 43
_diffrn_reflns_limit_h_min -46
_diffrn_reflns_limit_k_max 42
_diffrn_reflns_limit_k_min -46
_diffrn_reflns_limit_l_max 48
_diffrn_reflns_limit_l_min -46
_diffrn_reflns_number 145662
_diffrn_reflns_theta_full 28.46
_diffrn_reflns_theta_max 28.46
_diffrn_reflns_theta_min 1.59
_exptl_absorpt_coefficient_mu 1.344
_exptl_absorpt_correction_type none
_exptl_crystal_colour colorless
_exptl_crystal_density_diffrn 1.637
_exptl_crystal_density_method 'not measured'
_exptl_crystal_description block
_exptl_crystal_F_000 23424
_exptl_crystal_size_max 0.40
_exptl_crystal_size_mid 0.30
_exptl_crystal_size_min 0.30
_refine_diff_density_max 0.892
_refine_diff_density_min -0.418
_refine_diff_density_rms 0.107
_refine_ls_extinction_method none
_refine_ls_goodness_of_fit_ref 1.112
_refine_ls_hydrogen_treatment constr
_refine_ls_matrix_type full
_refine_ls_number_parameters 210
_refine_ls_number_reflns 5010
_refine_ls_number_restraints 0
_refine_ls_restrained_S_all 1.112
_refine_ls_R_factor_all 0.0561
_refine_ls_R_factor_gt 0.0433
_refine_ls_shift/su_max 0.001
_refine_ls_shift/su_mean 0.000
_refine_ls_structure_factor_coef Fsqd
_refine_ls_weighting_details 'calc w=1/[\s^2^(Fo^2^)+(0.0630P)^2^+109.9608P] where P=(Fo^2^+2Fc^2^)/3'
_refine_ls_weighting_scheme calc
_refine_ls_wR_factor_gt 0.1194
_refine_ls_wR_factor_ref 0.1266
_reflns_number_gt 3939
_reflns_number_total 5010
_reflns_threshold_expression >2sigma(I)
_cod_data_source_file b814051k.txt
_cod_data_source_block Complex1
_cod_depositor_comments
;
The following automatic conversions were performed:
'_symmetry_cell_setting' value 'Cubic' changed to 'cubic' according to
'/home/saulius/struct/CIF-dictionaries/cif_core.dic' dictionary named
'cif_core.dic' version 2.4.1 from 2010-06-29.

Automatic conversion script
Id: cif_fix_enum 1527 2010-12-29 10:47:43Z saulius 
;
_cod_original_cell_volume 47921(8)
_cod_original_sg_symbol_H-M Ia-3d
_cod_database_code 7200378

loop_
_symmetry_equiv_pos_as_xyz
'x, y, z'
'-x+1/2, -y, z+1/2'
'-x, y+1/2, -z+1/2'
'x+1/2, -y+1/2, -z'
'z, x, y'
'z+1/2, -x+1/2, -y'
'-z+1/2, -x, y+1/2'
'-z, x+1/2, -y+1/2'
'y, z, x'
'-y, z+1/2, -x+1/2'
'y+1/2, -z+1/2, -x'
'-y+1/2, -z, x+1/2'
'y+3/4, x+1/4, -z+1/4'
'-y+3/4, -x+3/4, -z+3/4'
'y+1/4, -x+1/4, z+3/4'
'-y+1/4, x+3/4, z+1/4'
'x+3/4, z+1/4, -y+1/4'
'-x+1/4, z+3/4, y+1/4'
'-x+3/4, -z+3/4, -y+3/4'
'x+1/4, -z+1/4, y+3/4'
'z+3/4, y+1/4, -x+1/4'
'z+1/4, -y+1/4, x+3/4'
'-z+1/4, y+3/4, x+1/4'
'-z+3/4, -y+3/4, -x+3/4'
'x+1/2, y+1/2, z+1/2'
'-x+1, -y+1/2, z+1'
'-x+1/2, y+1, -z+1'
'x+1, -y+1, -z+1/2'
'z+1/2, x+1/2, y+1/2'
'z+1, -x+1, -y+1/2'
'-z+1, -x+1/2, y+1'
'-z+1/2, x+1, -y+1'
'y+1/2, z+1/2, x+1/2'
'-y+1/2, z+1, -x+1'
'y+1, -z+1, -x+1/2'
'-y+1, -z+1/2, x+1'
'y+5/4, x+3/4, -z+3/4'
'-y+5/4, -x+5/4, -z+5/4'
'y+3/4, -x+3/4, z+5/4'
'-y+3/4, x+5/4, z+3/4'
'x+5/4, z+3/4, -y+3/4'
'-x+3/4, z+5/4, y+3/4'
'-x+5/4, -z+5/4, -y+5/4'
'x+3/4, -z+3/4, y+5/4'
'z+5/4, y+3/4, -x+3/4'
'z+3/4, -y+3/4, x+5/4'
'-z+3/4, y+5/4, x+3/4'
'-z+5/4, -y+5/4, -x+5/4'
'-x, -y, -z'
'x-1/2, y, -z-1/2'
'x, -y-1/2, z-1/2'
'-x-1/2, y-1/2, z'
'-z, -x, -y'
'-z-1/2, x-1/2, y'
'z-1/2, x, -y-1/2'
'z, -x-1/2, y-1/2'
'-y, -z, -x'
'y, -z-1/2, x-1/2'
'-y-1/2, z-1/2, x'
'y-1/2, z, -x-1/2'
'-y-3/4, -x-1/4, z-1/4'
'y-3/4, x-3/4, z-3/4'
'-y-1/4, x-1/4, -z-3/4'
'y-1/4, -x-3/4, -z-1/4'
'-x-3/4, -z-1/4, y-1/4'
'x-1/4, -z-3/4, -y-1/4'
'x-3/4, z-3/4, y-3/4'
'-x-1/4, z-1/4, -y-3/4'
'-z-3/4, -y-1/4, x-1/4'
'-z-1/4, y-1/4, -x-3/4'
'z-1/4, -y-3/4, -x-1/4'
'z-3/4, y-3/4, x-3/4'
'-x+1/2, -y+1/2, -z+1/2'
'x, y+1/2, -z'
'x+1/2, -y, z'
'-x, y, z+1/2'
'-z+1/2, -x+1/2, -y+1/2'
'-z, x, y+1/2'
'z, x+1/2, -y'
'z+1/2, -x, y'
'-y+1/2, -z+1/2, -x+1/2'
'y+1/2, -z, x'
'-y, z, x+1/2'
'y, z+1/2, -x'
'-y-1/4, -x+1/4, z+1/4'
'y-1/4, x-1/4, z-1/4'
'-y+1/4, x+1/4, -z-1/4'
'y+1/4, -x-1/4, -z+1/4'
'-x-1/4, -z+1/4, y+1/4'
'x+1/4, -z-1/4, -y+1/4'
'x-1/4, z-1/4, y-1/4'
'-x+1/4, z+1/4, -y-1/4'
'-z-1/4, -y+1/4, x+1/4'
'-z+1/4, y+1/4, -x-1/4'
'z+1/4, -y-1/4, -x+1/4'
'z-1/4, y-1/4, x-1/4'

loop_
_atom_site_label
_atom_site_type_symbol
_atom_site_fract_x
_atom_site_fract_y
_atom_site_fract_z
_atom_site_U_iso_or_equiv
_atom_site_adp_type
_atom_site_occupancy
_atom_site_symmetry_multiplicity
_atom_site_calc_flag
_atom_site_refinement_flags
_atom_site_disorder_assembly
_atom_site_disorder_group
Ag1 Ag 0.525679(7) 0.064676(7) 0.094309(7) 0.03735(11) Uani 1 1 d . . .
P1 P 0.5000 0.2500 0.03397(5) 0.0618(5) Uani 1 2 d S . .
P2 P 0.5000 0.0000 0.0000 0.0327(4) Uani 1 6 d S . .
P3 P 0.58305(3) -0.08305(3) 0.08305(3) 0.0486(4) Uani 1 3 d S . .
F1 F 0.5000 0.2500 0.07744(14) 0.1035(17) Uani 1 2 d S . .
F2 F 0.52596(12) 0.28542(10) 0.03489(12) 0.1047(13) Uani 1 1 d . . .
F3 F 0.46556(13) 0.27488(12) 0.03443(17) 0.1388(19) Uani 1 1 d . . .
F4 F 0.5000 0.2500 -0.00813(16) 0.166(3) Uani 1 2 d S . .
F5 F 0.52894(8) 0.01458(8) 0.02919(8) 0.0652(7) Uani 1 1 d . . .
F6 F 0.59160(10) -0.07483(11) 0.12494(8) 0.0861(10) Uani 1 1 d . . .
F7 F 0.59025(8) -0.04056(7) 0.07364(8) 0.0641(7) Uani 1 1 d . . .
S1 S 0.46030(2) 0.03631(2) 0.10288(2) 0.03169(18) Uani 1 1 d . . .
S2 S 0.55121(3) 0.08957(3) 0.15680(3) 0.0465(2) Uani 1 1 d . . .
N1 N 0.54107(9) 0.00914(9) 0.12300(9) 0.0436(7) Uani 1 1 d . . .
H1 H 0.5490 -0.0076 0.1045 0.052 Uiso 1 1 calc R . .
C1 C 0.45254(10) 0.10090(10) 0.13859(10) 0.0381(8) Uani 1 1 d . . .
C2 C 0.44475(10) 0.06067(10) 0.14428(10) 0.0403(8) Uani 1 1 d . . .
H2A H 0.4181 0.0567 0.1481 0.048 Uiso 1 1 calc R . .
H2B H 0.4581 0.0515 0.1662 0.048 Uiso 1 1 calc R . .
C3 C 0.47543(12) -0.00851(10) 0.11876(11) 0.0442(8) Uani 1 1 d . . .
H3A H 0.4553 -0.0199 0.1332 0.053 Uiso 1 1 calc R . .
H3B H 0.4801 -0.0244 0.0971 0.053 Uiso 1 1 calc R . .
C4 C 0.50956(12) -0.00738(11) 0.14199(11) 0.0483(9) Uani 1 1 d . . .
H4A H 0.5044 0.0069 0.1646 0.058 Uiso 1 1 calc R . .
H4B H 0.5160 -0.0328 0.1495 0.058 Uiso 1 1 calc R . .
C5 C 0.57251(13) 0.01606(14) 0.14789(15) 0.0643(13) Uani 1 1 d . . .
H5A H 0.5940 0.0235 0.1329 0.077 Uiso 1 1 calc R . .
H5B H 0.5789 -0.0072 0.1605 0.077 Uiso 1 1 calc R . .
C6 C 0.56544(14) 0.04532(14) 0.17658(14) 0.0635(13) Uani 1 1 d . . .
H6A H 0.5882 0.0491 0.1912 0.076 Uiso 1 1 calc R . .
H6B H 0.5460 0.0366 0.1936 0.076 Uiso 1 1 calc R . .
C7 C 0.50837(12) 0.10130(13) 0.18144(11) 0.0521(10) Uani 1 1 d . . .
H7A H 0.4972 0.0787 0.1918 0.062 Uiso 1 1 calc R . .
H7B H 0.5140 0.1182 0.2021 0.062 Uiso 1 1 calc R . .
C8 C 0.48199(10) 0.11921(11) 0.15563(10) 0.0411(8) Uani 1 1 d . . .
C9 C 0.48734(12) 0.15595(11) 0.14727(13) 0.0528(10) Uani 1 1 d . . .
H9A H 0.5068 0.1688 0.1591 0.063 Uiso 1 1 calc R . .
C10 C 0.46556(12) 0.17469(11) 0.12245(15) 0.0573(11) Uani 1 1 d . . .
H10A H 0.4704 0.1998 0.1168 0.069 Uiso 1 1 calc R . .
C11 C 0.43696(12) 0.15650(12) 0.10613(13) 0.0538(10) Uani 1 1 d . . .
H11A H 0.4217 0.1690 0.0890 0.065 Uiso 1 1 calc R . .
C12 C 0.43010(10) 0.12014(11) 0.11442(11) 0.0431(8) Uani 1 1 d . . .
H12A H 0.4097 0.1080 0.1034 0.052 Uiso 1 1 calc R . .

loop_
_atom_site_aniso_label
_atom_site_aniso_U_11
_atom_site_aniso_U_22
_atom_site_aniso_U_33
_atom_site_aniso_U_23
_atom_site_aniso_U_13
_atom_site_aniso_U_12
Ag1 0.03780(16) 0.03791(16) 0.03635(16) 0.00343(10) 0.00706(10) -0.00521(10)
P1 0.0814(12) 0.0373(8) 0.0668(11) 0.000 0.000 0.0251(8)
P2 0.0327(4) 0.0327(4) 0.0327(4) -0.0067(5) 0.0067(5) -0.0067(5)
P3 0.0486(4) 0.0486(4) 0.0486(4) 0.0051(4) -0.0051(4) 0.0051(4)
F1 0.141(5) 0.093(4) 0.077(3) 0.000 0.000 -0.041(3)
F2 0.129(3) 0.069(2) 0.116(3) 0.021(2) 0.006(2) -0.021(2)
F3 0.112(3) 0.085(3) 0.220(6) 0.006(3) -0.013(3) 0.049(2)
F4 0.208(8) 0.234(9) 0.057(3) 0.000 0.000 -0.030(7)
F5 0.0643(16) 0.0665(16) 0.0646(16) -0.0180(13) -0.0164(13) -0.0143(13)
F6 0.106(3) 0.104(3) 0.0491(16) 0.0081(16) -0.0145(16) -0.007(2)
F7 0.0760(18) 0.0526(15) 0.0637(16) 0.0034(12) 0.0054(13) -0.0061(13)
S1 0.0335(4) 0.0335(4) 0.0281(4) -0.0049(3) 0.0032(3) -0.0070(3)
S2 0.0432(5) 0.0482(5) 0.0482(5) -0.0034(4) -0.0059(4) -0.0094(4)
N1 0.0462(17) 0.0388(16) 0.0458(17) 0.0019(13) -0.0035(14) 0.0023(13)
C1 0.0400(18) 0.0388(18) 0.0355(17) -0.0148(14) 0.0138(14) -0.0064(14)
C2 0.0432(19) 0.045(2) 0.0326(17) -0.0088(14) 0.0108(14) -0.0132(15)
C3 0.058(2) 0.0338(18) 0.0402(19) 0.0011(14) 0.0053(16) -0.0128(16)
C4 0.060(2) 0.045(2) 0.0394(19) 0.0105(16) -0.0029(17) -0.0006(18)
C5 0.049(2) 0.057(3) 0.087(4) 0.005(2) -0.026(2) 0.009(2)
C6 0.065(3) 0.064(3) 0.062(3) 0.003(2) -0.031(2) -0.003(2)
C7 0.052(2) 0.063(3) 0.041(2) -0.0096(18) 0.0015(17) -0.016(2)
C8 0.0352(18) 0.048(2) 0.0399(19) -0.0108(15) 0.0092(14) -0.0060(15)
C9 0.042(2) 0.042(2) 0.074(3) -0.0178(19) 0.0093(19) -0.0125(17)
C10 0.049(2) 0.036(2) 0.087(3) -0.001(2) 0.018(2) 0.0016(17)
C11 0.049(2) 0.054(2) 0.058(3) -0.0001(19) 0.0147(19) 0.0157(19)
C12 0.0326(17) 0.052(2) 0.045(2) -0.0127(17) 0.0089(15) 0.0009(15)

loop_
_atom_type_symbol
_atom_type_description
_atom_type_scat_dispersion_real
_atom_type_scat_dispersion_imag
_atom_type_scat_source
C C 0.0033 0.0016 'International Tables Vol C Tables 4.2.6.8 and 6.1.1.4'
H H 0.0000 0.0000 'International Tables Vol C Tables 4.2.6.8 and 6.1.1.4'
N N 0.0061 0.0033 'International Tables Vol C Tables 4.2.6.8 and 6.1.1.4'
F F 0.0171 0.0103 'International Tables Vol C Tables 4.2.6.8 and 6.1.1.4'
P P 0.1023 0.0942 'International Tables Vol C Tables 4.2.6.8 and 6.1.1.4'
S S 0.1246 0.1234 'International Tables Vol C Tables 4.2.6.8 and 6.1.1.4'
Ag Ag -0.8971 1.1015 'International Tables Vol C Tables 4.2.6.8 and 6.1.1.4'

loop_
_geom_angle_atom_site_label_1
_geom_angle_atom_site_label_2
_geom_angle_atom_site_label_3
_geom_angle
_geom_angle_site_symmetry_1
_geom_angle_site_symmetry_3
_geom_angle_publ_flag
N1 Ag1 S1 144.23(9) . 60_656 ?
N1 Ag1 S1 79.84(8) . . ?
S1 Ag1 S1 117.63(2) 60_656 . ?
N1 Ag1 S2 80.01(8) . . ?
S1 Ag1 S2 116.81(3) 60_656 . ?
S1 Ag1 S2 110.87(3) . . ?
F4 P1 F3 90.6(2) . 26_554 ?
F4 P1 F3 90.6(2) . . ?
F3 P1 F3 178.8(5) 26_554 . ?
F4 P1 F1 180.0 . . ?
F3 P1 F1 89.4(2) 26_554 . ?
F3 P1 F1 89.4(2) . . ?
F4 P1 F2 91.20(17) . 26_554 ?
F3 P1 F2 90.4(2) 26_554 26_554 ?
F3 P1 F2 89.6(2) . 26_554 ?
F1 P1 F2 88.80(17) . 26_554 ?
F4 P1 F2 91.20(17) . . ?
F3 P1 F2 89.6(2) 26_554 . ?
F3 P1 F2 90.4(2) . . ?
F1 P1 F2 88.80(17) . . ?
F2 P1 F2 177.6(3) 26_554 . ?
F5 P2 F5 89.92(15) 49_655 12_554 ?
F5 P2 F5 180.0(2) 49_655 . ?
F5 P2 F5 90.08(15) 12_554 . ?
F5 P2 F5 89.92(15) 49_655 6 ?
F5 P2 F5 90.08(15) 12_554 6 ?
F5 P2 F5 90.08(15) . 6 ?
F5 P2 F5 90.08(15) 49_655 54_655 ?
F5 P2 F5 89.92(15) 12_554 54_655 ?
F5 P2 F5 89.92(15) . 54_655 ?
F5 P2 F5 180.0(2) 6 54_655 ?
F5 P2 F5 90.08(15) 49_655 60_656 ?
F5 P2 F5 180.0(2) 12_554 60_656 ?
F5 P2 F5 89.92(15) . 60_656 ?
F5 P2 F5 89.92(15) 6 60_656 ?
F5 P2 F5 90.08(15) 54_655 60_656 ?
F6 P3 F6 91.7(2) 12_554 . ?
F6 P3 F6 91.7(2) 12_554 6 ?
F6 P3 F6 91.7(2) . 6 ?
F6 P3 F7 89.53(17) 12_554 6 ?
F6 P3 F7 178.2(2) . 6 ?
F6 P3 F7 89.50(17) 6 6 ?
F6 P3 F7 89.50(17) 12_554 12_554 ?
F6 P3 F7 89.53(17) . 12_554 ?
F6 P3 F7 178.2(2) 6 12_554 ?
F7 P3 F7 89.22(17) 6 12_554 ?
F6 P3 F7 178.2(2) 12_554 . ?
F6 P3 F7 89.50(17) . . ?
F6 P3 F7 89.53(17) 6 . ?
F7 P3 F7 89.22(17) 6 . ?
F7 P3 F7 89.22(17) 12_554 . ?
C3 S1 C2 105.41(18) . . ?
C3 S1 Ag1 106.49(13) . 54_655 ?
C2 S1 Ag1 106.92(13) . 54_655 ?
C3 S1 Ag1 96.71(13) . . ?
C2 S1 Ag1 100.82(11) . . ?
Ag1 S1 Ag1 137.03(3) 54_655 . ?
C6 S2 C7 104.5(2) . . ?
C6 S2 Ag1 97.87(15) . . ?
C7 S2 Ag1 101.65(13) . . ?
C4 N1 C5 112.7(4) . . ?
C4 N1 Ag1 112.1(2) . . ?
C5 N1 Ag1 108.1(3) . . ?
C12 C1 C8 119.2(3) . . ?
C12 C1 C2 117.8(3) . . ?
C8 C1 C2 122.9(4) . . ?
C1 C2 S1 107.4(2) . . ?
C4 C3 S1 113.9(3) . . ?
N1 C4 C3 113.1(3) . . ?
N1 C5 C6 114.2(4) . . ?
C5 C6 S2 113.2(3) . . ?
C8 C7 S2 109.8(3) . . ?
C9 C8 C1 117.9(4) . . ?
C9 C8 C7 118.0(4) . . ?
C1 C8 C7 124.1(4) . . ?
C10 C9 C8 122.6(4) . . ?
C11 C10 C9 118.8(4) . . ?
C10 C11 C12 120.4(4) . . ?
C11 C12 C1 121.0(4) . . ?

loop_
_geom_bond_atom_site_label_1
_geom_bond_atom_site_label_2
_geom_bond_distance
_geom_bond_site_symmetry_2
_geom_bond_publ_flag
Ag1 N1 2.338(3) . ?
Ag1 S1 2.4515(9) 60_656 ?
Ag1 S1 2.6071(9) . ?
Ag1 S2 2.6135(11) . ?
P1 F4 1.529(6) . ?
P1 F3 1.544(4) 26_554 ?
P1 F3 1.544(4) . ?
P1 F1 1.579(5) . ?
P1 F2 1.596(4) 26_554 ?
P1 F2 1.596(4) . ?
P2 F5 1.584(2) 49_655 ?
P2 F5 1.584(2) 12_554 ?
P2 F5 1.584(2) . ?
P2 F5 1.584(2) 6 ?
P2 F5 1.584(2) 54_655 ?
P2 F5 1.584(2) 60_656 ?
P3 F6 1.581(3) 12_554 ?
P3 F6 1.581(3) . ?
P3 F6 1.581(3) 6 ?
P3 F7 1.602(3) 6 ?
P3 F7 1.602(3) 12_554 ?
P3 F7 1.602(3) . ?
S1 C3 1.813(4) . ?
S1 C2 1.834(3) . ?
S1 Ag1 2.4515(9) 54_655 ?
S2 C6 1.835(5) . ?
S2 C7 1.845(5) . ?
N1 C4 1.465(5) . ?
N1 C5 1.478(5) . ?
C1 C12 1.387(6) . ?
C1 C8 1.403(5) . ?
C1 C2 1.503(5) . ?
C3 C4 1.500(6) . ?
C5 C6 1.511(7) . ?
C7 C8 1.490(6) . ?
C8 C9 1.382(6) . ?
C9 C10 1.379(7) . ?
C10 C11 1.366(7) . ?
C11 C12 1.378(6) . ?
